data_4106114
loop_
_publ_author_name
'Anton Granzhan'
'Cl\'ement Schouwey'
'Thomas Riis-Johannessen'
'Rosario Scopelliti'
'Kay Severin'

_publ_section_title
;
 Connection of Metallamacrocycles via Dynamic Covalent Chemistry: A
 Versatile Method for the Synthesis of Molecular Cages
;
_journal_name_full 'Journal of the American Chemical Society'
_journal_page_first 7106
_journal_page_last 7115
_journal_paper_doi 10.1021/ja200580x
_journal_volume 133
_journal_year 2011
_chemical_formula_moiety 'C120 H126 N12 O12 Ru6, 4(C H Cl3), 2(H2 O)'
_chemical_formula_sum 'C124 H134 Cl12 N12 O14 Ru6'
_chemical_formula_weight 3048.25
_chemical_name_systematic
; 
 ? 
;
_space_group_IT_number 167
_symmetry_cell_setting rhombohedral
_symmetry_space_group_name_Hall '-R 3 2"c'
_symmetry_space_group_name_H-M 'R -3 c :H'
_atom_sites_solution_hydrogens geom
_atom_sites_solution_primary direct
_atom_sites_solution_secondary difmap
_audit_creation_method SHELXL-97
_cell_angle_alpha 90.00
_cell_angle_beta 90.00
_cell_angle_gamma 120.00
_cell_formula_units_Z 6
_cell_length_a 20.034(3)
_cell_length_b 20.034(3)
_cell_length_c 91.487(18)
_cell_measurement_reflns_used 77
_cell_measurement_temperature 100(2)
_cell_measurement_theta_max 22
_cell_measurement_theta_min 3
_cell_volume 31800(9)
_computing_cell_refinement 'Dirax/lsq (Duisenberg & Schreurs, 1989-2000)'
_computing_data_collection 'Collect (Bruker AXS BV, 1997-2004)'
_computing_data_reduction 'EvalCCD (Duisenberg & Schreurs, 1990-2000)'
_computing_molecular_graphics 'Bruker SHELXTL'
_computing_publication_material 'Bruker SHELXTL'
_computing_structure_refinement 'SHELXL-97 (Sheldrick, 1997)'
_computing_structure_solution 'SHELXS-97 (Sheldrick, 1990)'
_diffrn_ambient_temperature 100(2)
_diffrn_measured_fraction_theta_full 0.989
_diffrn_measured_fraction_theta_max 0.989
_diffrn_measurement_device_type 'Bruker APEX II CCD'
_diffrn_measurement_method 'phi and omega scans'
_diffrn_radiation_monochromator graphite
_diffrn_radiation_source 'fine-focus sealed tube'
_diffrn_radiation_type MoK\a
_diffrn_radiation_wavelength 0.71073
_diffrn_reflns_av_R_equivalents 0.0000
_diffrn_reflns_av_sigmaI/netI 0.0725
_diffrn_reflns_limit_h_max 0
_diffrn_reflns_limit_h_min -15
_diffrn_reflns_limit_k_max 18
_diffrn_reflns_limit_k_min 0
_diffrn_reflns_limit_l_max 82
_diffrn_reflns_limit_l_min 0
_diffrn_reflns_number 2788
_diffrn_reflns_theta_full 18.90
_diffrn_reflns_theta_max 18.90
_diffrn_reflns_theta_min 3.11
_exptl_absorpt_coefficient_mu 0.607
_exptl_absorpt_correction_T_max 0.6996
_exptl_absorpt_correction_T_min 0.3000
_exptl_absorpt_correction_type multi-scan
_exptl_absorpt_process_details 'SADABS 2008, Bruker AXS, 2008'
_exptl_crystal_colour orange
_exptl_crystal_density_diffrn 0.955
_exptl_crystal_description prismatic
_exptl_crystal_F_000 9252
_exptl_crystal_size_max 0.59
_exptl_crystal_size_mid 0.38
_exptl_crystal_size_min 0.30
_platon_squeeze_details
;
;
_refine_diff_density_max 1.437
_refine_diff_density_min -0.589
_refine_diff_density_rms 0.142
_refine_ls_extinction_method none
_refine_ls_goodness_of_fit_ref 1.278
_refine_ls_hydrogen_treatment constr
_refine_ls_matrix_type full
_refine_ls_number_parameters 253
_refine_ls_number_reflns 2788
_refine_ls_number_restraints 108
_refine_ls_restrained_S_all 1.274
_refine_ls_R_factor_all 0.1870
_refine_ls_R_factor_gt 0.1375
_refine_ls_shift/su_max 0.002
_refine_ls_shift/su_mean 0.000
_refine_ls_structure_factor_coef Fsqd
_refine_ls_weighting_details 'calc w=1/[\s^2^(Fo^2^)+(0.2000P)^2^+0.0000P] where P=(Fo^2^+2Fc^2^)/3'
_refine_ls_weighting_scheme calc
_refine_ls_wR_factor_gt 0.3449
_refine_ls_wR_factor_ref 0.3832
_reflns_number_gt 1387
_reflns_number_total 2788
_reflns_threshold_expression >2sigma(I)
_cod_data_source_file ja200580x_si_009.cif
_cod_data_source_block cs039
_cod_original_cell_volume 31801(9)
_cod_original_sg_symbol_H-M 'R -3 c'
_cod_database_code 4106114

loop_
_symmetry_equiv_pos_as_xyz
'x, y, z'
'-y, x-y, z'
'-x+y, -x, z'
'y, x, -z+1/2'
'x-y, -y, -z+1/2'
'-x, -x+y, -z+1/2'
'x+2/3, y+1/3, z+1/3'
'-y+2/3, x-y+1/3, z+1/3'
'-x+y+2/3, -x+1/3, z+1/3'
'y+2/3, x+1/3, -z+5/6'
'x-y+2/3, -y+1/3, -z+5/6'
'-x+2/3, -x+y+1/3, -z+5/6'
'x+1/3, y+2/3, z+2/3'
'-y+1/3, x-y+2/3, z+2/3'
'-x+y+1/3, -x+2/3, z+2/3'
'y+1/3, x+2/3, -z+7/6'
'x-y+1/3, -y+2/3, -z+7/6'
'-x+1/3, -x+y+2/3, -z+7/6'
'-x, -y, -z'
'y, -x+y, -z'
'x-y, x, -z'
'-y, -x, z-1/2'
'-x+y, y, z-1/2'
'x, x-y, z-1/2'
'-x+2/3, -y+1/3, -z+1/3'
'y+2/3, -x+y+1/3, -z+1/3'
'x-y+2/3, x+1/3, -z+1/3'
'-y+2/3, -x+1/3, z-1/6'
'-x+y+2/3, y+1/3, z-1/6'
'x+2/3, x-y+1/3, z-1/6'
'-x+1/3, -y+2/3, -z+2/3'
'y+1/3, -x+y+2/3, -z+2/3'
'x-y+1/3, x+2/3, -z+2/3'
'-y+1/3, -x+2/3, z+1/6'
'-x+y+1/3, y+2/3, z+1/6'
'x+1/3, x-y+2/3, z+1/6'

loop_
_atom_site_label
_atom_site_type_symbol
_atom_site_fract_x
_atom_site_fract_y
_atom_site_fract_z
_atom_site_U_iso_or_equiv
_atom_site_adp_type
_atom_site_occupancy
_atom_site_symmetry_multiplicity
_atom_site_calc_flag
_atom_site_refinement_flags
Ru1 Ru 0.44780(12) 0.84080(11) 0.011614(15) 0.1285(14) Uani 1 1 d .
O1 O 0.4114(9) 0.8738(9) -0.00677(12) 0.129(5) Uani 1 1 d .
O2 O 0.3365(8) 0.7586(7) 0.01157(11) 0.113(4) Uani 1 1 d .
N1 N 0.2319(11) 0.6939(10) -0.00395(19) 0.125(6) Uani 1 1 d .
N2 N 0.3131(12) 0.9049(13) -0.0437(2) 0.159(8) Uani 1 1 d .
C1 C 0.3426(15) 0.8140(14) -0.0104(2) 0.115(6) Uani 1 1 d U
C2 C 0.2962(13) 0.7494(13) -0.0007(2) 0.100(6) Uani 1 1 d U
C3 C 0.1926(14) 0.6976(14) -0.0174(2) 0.130(7) Uani 1 1 d U
H3 H 0.1407 0.6594 -0.0194 0.156 Uiso 1 1 calc R
C4 C 0.2296(14) 0.7532(15) -0.0263(2) 0.124(6) Uani 1 1 d U
H4 H 0.2047 0.7519 -0.0352 0.149 Uiso 1 1 calc R
C5 C 0.3038(15) 0.8159(15) -0.0241(2) 0.125(6) Uani 1 1 d U
C6 C 0.3385(14) 0.8757(14) -0.0337(2) 0.136(7) Uani 1 1 d U
H6 H 0.3931 0.9023 -0.0330 0.163 Uiso 1 1 calc R
C7 C 0.3624(17) 0.9749(15) -0.0523(2) 0.197(10) Uani 1 1 d U
H7A H 0.3515 1.0160 -0.0493 0.237 Uiso 1 1 calc R
H7B H 0.4170 0.9927 -0.0500 0.237 Uiso 1 1 calc R
C8 C 0.352(2) 0.9645(17) -0.0681(3) 0.190(9) Uani 1 1 d U
C9 C 0.336(2) 1.0057(17) -0.0754(3) 0.227(11) Uani 1 1 d U
H9 H 0.3251 1.0411 -0.0705 0.273 Uiso 1 1 calc R
C10 C 0.3424(18) 0.9081(18) -0.0759(2) 0.205(10) Uani 1 1 d U
H10 H 0.3481 0.8688 -0.0712 0.246 Uiso 1 1 calc R
C11 C 0.5597(10) 0.8808(12) 0.02125(17) 0.136(7) Uani 1 1 d GU
C12 C 0.5035(13) 0.8317(8) 0.03105(17) 0.147(8) Uani 1 1 d GU
H12 H 0.5048 0.7882 0.0348 0.176 Uiso 1 1 calc R
C13 C 0.4454(9) 0.8462(10) 0.03532(14) 0.163(9) Uani 1 1 d GU
H13 H 0.4070 0.8127 0.0420 0.196 Uiso 1 1 calc R
C14 C 0.4434(9) 0.9099(13) 0.02978(17) 0.169(8) Uani 1 1 d GU
C15 C 0.4996(12) 0.9590(9) 0.01998(16) 0.167(8) Uani 1 1 d GU
H15 H 0.4983 1.0024 0.0162 0.201 Uiso 1 1 calc R
C16 C 0.5578(9) 0.9444(10) 0.01571(13) 0.130(7) Uani 1 1 d GU
H16 H 0.5962 0.9780 0.0090 0.155 Uiso 1 1 calc R
C17 C 0.6062(14) 0.8571(17) 0.0163(3) 0.190(10) Uani 1 1 d U
H17A H 0.5899 0.8055 0.0201 0.285 Uiso 1 1 calc R
H17B H 0.6590 0.8929 0.0194 0.285 Uiso 1 1 calc R
H17C H 0.6040 0.8552 0.0056 0.285 Uiso 1 1 calc R
C18 C 0.3800(19) 0.9288(19) 0.0348(3) 0.198(10) Uani 1 1 d U
H18 H 0.3367 0.8776 0.0380 0.237 Uiso 1 1 calc R
C19 C 0.395(2) 0.978(2) 0.0479(3) 0.273(16) Uani 1 1 d U
H19A H 0.4488 1.0200 0.0478 0.410 Uiso 1 1 calc R
H19B H 0.3857 0.9468 0.0568 0.410 Uiso 1 1 calc R
H19C H 0.3606 0.9996 0.0479 0.410 Uiso 1 1 calc R
C20 C 0.3474(17) 0.9493(17) 0.0230(3) 0.199(11) Uani 1 1 d U
H20A H 0.3563 1.0015 0.0246 0.298 Uiso 1 1 calc R
H20B H 0.2919 0.9129 0.0225 0.298 Uiso 1 1 calc R
H20C H 0.3717 0.9477 0.0138 0.298 Uiso 1 1 calc R
O3 O 0.3333 0.6667 0.0381(3) 0.213(13) Uani 1 3 d S
C21 C 0.165(3) 0.898(4) -0.0249(6) 0.22(2) Uani 0.67 1 d P
H21 H 0.1924 0.8766 -0.0308 0.269 Uiso 0.67 1 calc PR
Cl1 Cl 0.2194(8) 0.9326(8) -0.00846(12) 0.207(5) Uani 0.67 1 d P
Cl2 Cl 0.1759(13) 0.9789(11) -0.0351(2) 0.312(10) Uani 0.67 1 d P
Cl3 Cl 0.0792(12) 0.8290(12) -0.0234(3) 0.346(14) Uani 0.67 1 d P

loop_
_atom_site_aniso_label
_atom_site_aniso_U_11
_atom_site_aniso_U_22
_atom_site_aniso_U_33
_atom_site_aniso_U_23
_atom_site_aniso_U_13
_atom_site_aniso_U_12
Ru1 0.162(2) 0.151(2) 0.0582(14) -0.0040(9) -0.0205(10) 0.0670(16)
O1 0.143(13) 0.138(12) 0.079(9) -0.009(8) -0.027(8) 0.051(11)
O2 0.171(13) 0.133(11) 0.046(7) -0.006(7) -0.023(7) 0.085(10)
N1 0.102(14) 0.110(14) 0.125(15) -0.043(11) -0.051(11) 0.025(12)
N2 0.24(2) 0.20(2) 0.065(11) -0.014(13) -0.040(13) 0.130(19)
C1 0.144(14) 0.127(14) 0.069(11) -0.023(10) -0.012(10) 0.064(12)
C2 0.110(15) 0.104(15) 0.054(12) 0.003(10) -0.004(11) 0.030(13)
C3 0.160(17) 0.18(2) 0.053(12) -0.006(11) -0.011(12) 0.087(15)
C4 0.145(15) 0.159(17) 0.067(11) -0.007(10) -0.004(11) 0.075(14)
C5 0.149(14) 0.142(14) 0.066(10) -0.013(10) -0.005(10) 0.058(12)
C6 0.155(17) 0.145(17) 0.069(13) -0.013(12) -0.009(12) 0.047(15)
C7 0.33(2) 0.168(18) 0.060(12) -0.012(13) -0.095(14) 0.102(18)
C8 0.33(2) 0.171(18) 0.072(13) -0.004(11) -0.090(13) 0.131(16)
C9 0.37(2) 0.18(2) 0.103(15) -0.038(14) -0.090(18) 0.124(19)
C10 0.33(2) 0.21(2) 0.071(13) -0.008(12) -0.045(16) 0.14(2)
C11 0.140(15) 0.207(16) 0.094(12) -0.039(11) -0.032(10) 0.112(12)
C12 0.185(17) 0.184(15) 0.077(12) -0.010(11) -0.045(11) 0.097(13)
C13 0.197(17) 0.197(16) 0.061(11) -0.028(11) -0.038(11) 0.072(14)
C14 0.198(15) 0.223(16) 0.066(11) -0.037(11) -0.034(11) 0.089(13)
C15 0.193(17) 0.215(16) 0.070(11) -0.008(11) -0.050(11) 0.084(14)
C16 0.149(14) 0.197(16) 0.069(10) -0.003(10) -0.015(10) 0.106(12)
C17 0.15(2) 0.27(3) 0.155(19) -0.031(18) -0.061(16) 0.113(19)
C18 0.237(19) 0.231(18) 0.105(14) -0.061(14) -0.031(14) 0.102(16)
C19 0.31(3) 0.29(3) 0.15(2) -0.09(2) -0.03(2) 0.11(3)
C20 0.24(3) 0.21(2) 0.16(2) -0.07(2) -0.02(2) 0.13(2)
O3 0.28(2) 0.28(2) 0.083(18) 0.000 0.000 0.139(11)
C21 0.24(6) 0.28(7) 0.26(6) -0.08(5) -0.06(5) 0.21(6)
Cl1 0.218(13) 0.198(12) 0.163(10) -0.004(8) 0.035(9) 0.072(10)
Cl2 0.40(3) 0.32(2) 0.33(2) 0.058(17) -0.040(19) 0.26(2)
Cl3 0.187(16) 0.250(19) 0.57(4) -0.01(2) -0.13(2) 0.086(15)

loop_
_atom_type_symbol
_atom_type_description
_atom_type_scat_dispersion_real
_atom_type_scat_dispersion_imag
_atom_type_scat_source
C C 0.0033 0.0016 'International Tables Vol C Tables 4.2.6.8 and 6.1.1.4'
H H 0.0000 0.0000 'International Tables Vol C Tables 4.2.6.8 and 6.1.1.4'
N N 0.0061 0.0033 'International Tables Vol C Tables 4.2.6.8 and 6.1.1.4'
O O 0.0106 0.0060 'International Tables Vol C Tables 4.2.6.8 and 6.1.1.4'
Cl Cl 0.1484 0.1585 'International Tables Vol C Tables 4.2.6.8 and 6.1.1.4'
Ru Ru -1.2594 0.8363 'International Tables Vol C Tables 4.2.6.8 and 6.1.1.4'

loop_
_geom_angle_atom_site_label_1
_geom_angle_atom_site_label_2
_geom_angle_atom_site_label_3
_geom_angle
_geom_angle_site_symmetry_1
_geom_angle_site_symmetry_3
O2 Ru1 O1 80.6(5) . .
O2 Ru1 C12 110.1(6) . .
O1 Ru1 C12 168.0(6) . .
O2 Ru1 N1 84.9(6) . 3_565
O1 Ru1 N1 82.3(6) . 3_565
C12 Ru1 N1 103.8(7) . 3_565
O2 Ru1 C11 146.1(7) . .
O1 Ru1 C11 132.9(7) . .
C12 Ru1 C11 37.6(2) . .
N1 Ru1 C11 93.3(6) 3_565 .
O2 Ru1 C13 90.0(5) . .
O1 Ru1 C13 140.8(8) . .
C12 Ru1 C13 37.5(2) . .
N1 Ru1 C13 135.0(8) 3_565 .
C11 Ru1 C13 67.6(3) . .
O2 Ru1 C16 164.8(6) . .
O1 Ru1 C16 100.7(6) . .
C12 Ru1 C16 67.6(3) . .
N1 Ru1 C16 110.3(7) 3_565 .
C11 Ru1 C16 37.4(2) . .
C13 Ru1 C16 79.5(2) . .
O2 Ru1 C14 98.1(6) . .
O1 Ru1 C14 106.4(6) . .
C12 Ru1 C14 67.3(3) . .
N1 Ru1 C14 171.1(6) 3_565 .
C11 Ru1 C14 79.5(2) . .
C13 Ru1 C14 37.1(2) . .
C16 Ru1 C14 66.9(3) . .
O2 Ru1 C15 128.3(7) . .
O1 Ru1 C15 89.5(5) . .
C12 Ru1 C15 79.5(2) . .
N1 Ru1 C15 144.0(8) 3_565 .
C11 Ru1 C15 67.2(3) . .
C13 Ru1 C15 66.9(3) . .
C16 Ru1 C15 37.1(2) . .
C14 Ru1 C15 37.0(2) . .
C1 O1 Ru1 106.4(13) . .
C2 O2 Ru1 117.5(12) . .
C2 N1 C3 119.5(19) . .
C2 N1 Ru1 122.9(14) . 2_665
C3 N1 Ru1 115.3(14) . 2_665
C6 N2 C7 125(2) . .
O1 C1 C2 124.1(18) . .
O1 C1 C5 120(2) . .
C2 C1 C5 115(2) . .
N1 C2 O2 127.3(19) . .
N1 C2 C1 124(2) . .
O2 C2 C1 108.3(19) . .
C4 C3 N1 119(2) . .
C4 C3 H3 120.6 . .
N1 C3 H3 120.6 . .
C3 C4 C5 126(2) . .
C3 C4 H4 117.1 . .
C5 C4 H4 117.1 . .
C6 C5 C4 123(2) . .
C6 C5 C1 122(2) . .
C4 C5 C1 116(2) . .
N2 C6 C5 134(3) . .
N2 C6 H6 112.9 . .
C5 C6 H6 112.9 . .
C8 C7 N2 114(2) . .
C8 C7 H7A 108.7 . .
N2 C7 H7A 108.7 . .
C8 C7 H7B 108.7 . .
N2 C7 H7B 108.7 . .
H7A C7 H7B 107.6 . .
C9 C8 C10 109(3) . .
C9 C8 C7 121(3) . .
C10 C8 C7 129(3) . .
C8 C9 C9 124(2) . 12_554
C9 C9 C10 89.1(9) 12_554 .
C8 C9 H9 118.0 . .
C9 C9 H9 118.0 12_554 .
C10 C9 H9 151.0 . .
C8 C10 C10 125.1(17) . 12_554
C10 C10 C9 90.3(9) 12_554 .
C8 C10 H10 117.4 . .
C10 C10 H10 117.4 12_554 .
C9 C10 H10 152.1 . .
C17 C11 C12 116(2) . .
C17 C11 C16 124(2) . .
C12 C11 C16 120.0 . .
C17 C11 Ru1 120.9(14) . .
C12 C11 Ru1 71.2(5) . .
C16 C11 Ru1 72.0(5) . .
C13 C12 C11 120.0 . .
C13 C12 Ru1 72.0(5) . .
C11 C12 Ru1 71.2(5) . .
C13 C12 H12 120.0 . .
C11 C12 H12 120.0 . .
Ru1 C12 H12 129.1 . .
C12 C13 C14 120.0 . .
C12 C13 Ru1 70.6(5) . .
C14 C13 Ru1 72.2(5) . .
C12 C13 H13 120.0 . .
C14 C13 H13 120.0 . .
Ru1 C13 H13 129.7 . .
C15 C14 C13 120.0 . .
C15 C14 C18 119(2) . .
C13 C14 C18 121(2) . .
C15 C14 Ru1 71.6(5) . .
C13 C14 Ru1 70.7(5) . .
C18 C14 Ru1 131.9(13) . .
C14 C15 C16 120.0 . .
C14 C15 Ru1 71.5(5) . .
C16 C15 Ru1 70.7(5) . .
C14 C15 H15 120.0 . .
C16 C15 H15 120.0 . .
Ru1 C15 H15 130.3 . .
C15 C16 C11 120.0 . .
C15 C16 Ru1 72.1(5) . .
C11 C16 Ru1 70.5(5) . .
C15 C16 H16 120.0 . .
C11 C16 H16 120.0 . .
Ru1 C16 H16 129.8 . .
C11 C17 H17A 109.5 . .
C11 C17 H17B 109.5 . .
H17A C17 H17B 109.5 . .
C11 C17 H17C 109.5 . .
H17A C17 H17C 109.5 . .
H17B C17 H17C 109.5 . .
C20 C18 C19 113(3) . .
C20 C18 C14 113(2) . .
C19 C18 C14 118(3) . .
C20 C18 H18 103.3 . .
C19 C18 H18 103.3 . .
C14 C18 H18 103.3 . .
C18 C19 H19A 109.5 . .
C18 C19 H19B 109.5 . .
H19A C19 H19B 109.5 . .
C18 C19 H19C 109.5 . .
H19A C19 H19C 109.5 . .
H19B C19 H19C 109.5 . .
C18 C20 H20A 109.5 . .
C18 C20 H20B 109.5 . .
H20A C20 H20B 109.5 . .
C18 C20 H20C 109.5 . .
H20A C20 H20C 109.5 . .
H20B C20 H20C 109.5 . .
Cl3 C21 Cl1 117(4) . .
Cl3 C21 Cl2 115(3) . .
Cl1 C21 Cl2 108(3) . .
Cl3 C21 H21 105.3 . .
Cl1 C21 H21 105.3 . .
Cl2 C21 H21 105.3 . .

loop_
_geom_bond_atom_site_label_1
_geom_bond_atom_site_label_2
_geom_bond_distance
_geom_bond_site_symmetry_2
Ru1 O2 2.003(14) .
Ru1 O1 2.069(12) .
Ru1 C12 2.155(12) .
Ru1 N1 2.155(19) 3_565
Ru1 C11 2.156(14) .
Ru1 C13 2.173(12) .
Ru1 C16 2.175(14) .
Ru1 C14 2.192(13) .
Ru1 C15 2.193(13) .
O1 C1 1.34(2) .
O2 C2 1.34(2) .
N1 C2 1.25(2) .
N1 C3 1.48(2) .
N1 Ru1 2.155(19) 2_665
N2 C6 1.32(3) .
N2 C7 1.48(3) .
C1 C2 1.45(3) .
C1 C5 1.49(3) .
C3 C4 1.27(3) .
C3 H3 0.9500 .
C4 C5 1.40(3) .
C4 H4 0.9500 .
C5 C6 1.36(3) .
C6 H6 0.9500 .
C7 C8 1.46(3) .
C7 H7A 0.9900 .
C7 H7B 0.9900 .
C8 C9 1.23(3) .
C8 C10 1.27(3) .
C9 C9 1.44(5) 12_554
C9 C10 2.03(4) .
C9 H9 0.9500 .
C10 C10 1.40(4) 12_554
C10 H10 0.9500 .
C11 C17 1.32(3) .
C11 C12 1.3900 .
C11 C16 1.3900 .
C12 C13 1.3900 .
C12 H12 0.9500 .
C13 C14 1.3900 .
C13 H13 0.9500 .
C14 C15 1.3900 .
C14 C18 1.57(3) .
C15 C16 1.3900 .
C15 H15 0.9500 .
C16 H16 0.9500 .
C17 H17A 0.9800 .
C17 H17B 0.9800 .
C17 H17C 0.9800 .
C18 C20 1.42(3) .
C18 C19 1.49(3) .
C18 H18 1.0000 .
C19 H19A 0.9800 .
C19 H19B 0.9800 .
C19 H19C 0.9800 .
C20 H20A 0.9800 .
C20 H20B 0.9800 .
C20 H20C 0.9800 .
C21 Cl3 1.59(6) .
C21 Cl1 1.78(5) .
C21 Cl2 1.79(5) .
C21 H21 1.0000 .

loop_
_geom_torsion_atom_site_label_1
_geom_torsion_atom_site_label_2
_geom_torsion_atom_site_label_3
_geom_torsion_atom_site_label_4
_geom_torsion
_geom_torsion_site_symmetry_1
_geom_torsion_site_symmetry_4
O2 Ru1 O1 C1 -14.8(12) . .
C12 Ru1 O1 C1 -167(3) . .
N1 Ru1 O1 C1 71.3(13) 3_565 .
C11 Ru1 O1 C1 158.6(12) . .
C13 Ru1 O1 C1 -93.0(14) . .
C16 Ru1 O1 C1 -179.4(13) . .
C14 Ru1 O1 C1 -110.5(13) . .
C15 Ru1 O1 C1 -143.8(13) . .
O1 Ru1 O2 C2 15.0(13) . .
C12 Ru1 O2 C2 -170.9(13) . .
N1 Ru1 O2 C2 -68.0(13) 3_565 .
C11 Ru1 O2 C2 -156.4(13) . .
C13 Ru1 O2 C2 156.8(14) . .
C16 Ru1 O2 C2 111(2) . .
C14 Ru1 O2 C2 120.4(13) . .
C15 Ru1 O2 C2 96.7(13) . .
Ru1 O1 C1 C2 15(2) . .
Ru1 O1 C1 C5 -173.8(15) . .
C3 N1 C2 O2 173.7(17) . .
Ru1 N1 C2 O2 12(3) 2_665 .
C3 N1 C2 C1 -10(3) . .
Ru1 N1 C2 C1 -172.1(15) 2_665 .
Ru1 O2 C2 N1 165.7(19) . .
Ru1 O2 C2 C1 -11(2) . .
O1 C1 C2 N1 179(2) . .
C5 C1 C2 N1 8(3) . .
O1 C1 C2 O2 -4(3) . .
C5 C1 C2 O2 -175.5(16) . .
C2 N1 C3 C4 9(3) . .
Ru1 N1 C3 C4 171.9(17) 2_665 .
N1 C3 C4 C5 -5(4) . .
C3 C4 C5 C6 -176(2) . .
C3 C4 C5 C1 3(4) . .
O1 C1 C5 C6 4(3) . .
C2 C1 C5 C6 176(2) . .
O1 C1 C5 C4 -175.4(19) . .
C2 C1 C5 C4 -4(3) . .
C7 N2 C6 C5 175(2) . .
C4 C5 C6 N2 23(4) . .
C1 C5 C6 N2 -156(2) . .
C6 N2 C7 C8 127(3) . .
N2 C7 C8 C9 125(4) . .
N2 C7 C8 C10 -40(5) . .
C10 C8 C9 C9 -18(7) . 12_554
C7 C8 C9 C9 174(4) . 12_554
C7 C8 C9 C10 -168(6) . .
C9 C8 C10 C10 6(7) . 12_554
C7 C8 C10 C10 173(3) . 12_554
C7 C8 C10 C9 166(7) . .
C9 C9 C10 C8 165(6) 12_554 .
C8 C9 C10 C10 -175(5) . 12_554
C9 C9 C10 C10 -10(4) 12_554 12_554
O2 Ru1 C11 C17 87(2) . .
O1 Ru1 C11 C17 -82(2) . .
C12 Ru1 C11 C17 109(3) . .
N1 Ru1 C11 C17 1(2) 3_565 .
C13 Ru1 C11 C17 139(3) . .
C16 Ru1 C11 C17 -119(3) . .
C14 Ru1 C11 C17 176(2) . .
C15 Ru1 C11 C17 -148(2) . .
O2 Ru1 C11 C12 -22.7(10) . .
O1 Ru1 C11 C12 168.9(9) . .
N1 Ru1 C11 C12 -108.5(8) 3_565 .
C13 Ru1 C11 C12 29.4(2) . .
C16 Ru1 C11 C12 131.8(2) . .
C14 Ru1 C11 C12 66.2(4) . .
C15 Ru1 C11 C12 102.7(3) . .
O2 Ru1 C11 C16 -154.5(11) . .
O1 Ru1 C11 C16 37.2(8) . .
C12 Ru1 C11 C16 -131.8(2) . .
N1 Ru1 C11 C16 119.7(8) 3_565 .
C13 Ru1 C11 C16 -102.4(3) . .
C14 Ru1 C11 C16 -65.6(4) . .
C15 Ru1 C11 C16 -29.03(19) . .
C17 C11 C12 C13 -171.0(16) . .
C16 C11 C12 C13 0.0 . .
Ru1 C11 C12 C13 -55.0(4) . .
C17 C11 C12 Ru1 -116.0(15) . .
C16 C11 C12 Ru1 55.0(4) . .
O2 Ru1 C12 C13 -61.5(7) . .
O1 Ru1 C12 C13 89(4) . .
N1 Ru1 C12 C13 -151.1(8) 3_565 .
C11 Ru1 C12 C13 131.8(2) . .
C16 Ru1 C12 C13 102.4(3) . .
C14 Ru1 C12 C13 29.1(2) . .
C15 Ru1 C12 C13 65.6(4) . .
O2 Ru1 C12 C11 166.7(7) . .
O1 Ru1 C12 C11 -42(4) . .
N1 Ru1 C12 C11 77.1(8) 3_565 .
C13 Ru1 C12 C11 -131.8(2) . .
C16 Ru1 C12 C11 -29.4(2) . .
C14 Ru1 C12 C11 -102.7(4) . .
C15 Ru1 C12 C11 -66.2(4) . .
C11 C12 C13 C14 0.0 . .
Ru1 C12 C13 C14 -54.6(5) . .
C11 C12 C13 Ru1 54.6(5) . .
O2 Ru1 C13 C12 124.3(8) . .
O1 Ru1 C13 C12 -160.7(11) . .
N1 Ru1 C13 C12 41.5(10) 3_565 .
C11 Ru1 C13 C12 -29.5(2) . .
C16 Ru1 C13 C12 -66.7(4) . .
C14 Ru1 C13 C12 -132.1(3) . .
C15 Ru1 C13 C12 -103.3(4) . .
O2 Ru1 C13 C14 -103.6(8) . .
O1 Ru1 C13 C14 -28.6(10) . .
C12 Ru1 C13 C14 132.1(3) . .
N1 Ru1 C13 C14 173.6(10) 3_565 .
C11 Ru1 C13 C14 102.6(4) . .
C16 Ru1 C13 C14 65.4(4) . .
C15 Ru1 C13 C14 28.8(2) . .
C12 C13 C14 C15 0.0 . .
Ru1 C13 C14 C15 -53.9(5) . .
C12 C13 C14 C18 -178.1(16) . .
Ru1 C13 C14 C18 128.0(15) . .
C12 C13 C14 Ru1 53.9(5) . .
O2 Ru1 C14 C15 -148.4(7) . .
O1 Ru1 C14 C15 -65.9(7) . .
C12 Ru1 C14 C15 103.2(4) . .
C11 Ru1 C14 C15 65.9(4) . .
C13 Ru1 C14 C15 132.5(3) . .
C16 Ru1 C14 C15 28.92(19) . .
O2 Ru1 C14 C13 79.1(7) . .
O1 Ru1 C14 C13 161.6(7) . .
C12 Ru1 C14 C13 -29.3(2) . .
C11 Ru1 C14 C13 -66.6(4) . .
C16 Ru1 C14 C13 -103.6(3) . .
C15 Ru1 C14 C13 -132.5(3) . .
O2 Ru1 C14 C18 -36(3) . .
O1 Ru1 C14 C18 47(3) . .
C12 Ru1 C14 C18 -144(3) . .
C11 Ru1 C14 C18 179(3) . .
C13 Ru1 C14 C18 -115(3) . .
C16 Ru1 C14 C18 142(3) . .
C15 Ru1 C14 C18 113(3) . .
C13 C14 C15 C16 0.0 . .
C18 C14 C15 C16 178.2(15) . .
Ru1 C14 C15 C16 -53.5(4) . .
C13 C14 C15 Ru1 53.5(4) . .
C18 C14 C15 Ru1 -128.3(14) . .
O2 Ru1 C15 C14 41.4(7) . .
O1 Ru1 C15 C14 118.9(8) . .
C12 Ru1 C15 C14 -66.0(4) . .
N1 Ru1 C15 C14 -165.1(11) 3_565 .
C11 Ru1 C15 C14 -103.2(3) . .
C13 Ru1 C15 C14 -28.9(2) . .
C16 Ru1 C15 C14 -132.5(2) . .
O2 Ru1 C15 C16 173.9(7) . .
O1 Ru1 C15 C16 -108.6(7) . .
C12 Ru1 C15 C16 66.5(4) . .
N1 Ru1 C15 C16 -32.6(10) 3_565 .
C11 Ru1 C15 C16 29.3(2) . .
C13 Ru1 C15 C16 103.6(3) . .
C14 Ru1 C15 C16 132.5(2) . .
C14 C15 C16 C11 0.0 . .
Ru1 C15 C16 C11 -53.8(4) . .
C14 C15 C16 Ru1 53.8(4) . .
C17 C11 C16 C15 170.3(18) . .
C12 C11 C16 C15 0.0 . .
Ru1 C11 C16 C15 54.6(4) . .
C17 C11 C16 Ru1 115.7(17) . .
C12 C11 C16 Ru1 -54.6(4) . .
O2 Ru1 C16 C15 -19(2) . .
O1 Ru1 C16 C15 74.6(7) . .
C12 Ru1 C16 C15 -102.6(3) . .
N1 Ru1 C16 C15 160.3(7) 3_565 .
C11 Ru1 C16 C15 -132.1(2) . .
C13 Ru1 C16 C15 -65.5(4) . .
C14 Ru1 C16 C15 -28.81(19) . .
O2 Ru1 C16 C11 113(2) . .
O1 Ru1 C16 C11 -153.2(7) . .
C12 Ru1 C16 C11 29.5(2) . .
N1 Ru1 C16 C11 -67.6(7) 3_565 .
C13 Ru1 C16 C11 66.7(4) . .
C14 Ru1 C16 C11 103.3(3) . .
C15 Ru1 C16 C11 132.1(2) . .
C15 C14 C18 C20 46(3) . .
C13 C14 C18 C20 -136(2) . .
Ru1 C14 C18 C20 -45(4) . .
C15 C14 C18 C19 -90(3) . .
C13 C14 C18 C19 88(3) . .
Ru1 C14 C18 C19 179(2) . .

loop_
_platon_squeeze_void_nr
_platon_squeeze_void_average_x
_platon_squeeze_void_average_y
_platon_squeeze_void_average_z
_platon_squeeze_void_volume
_platon_squeeze_void_count_electrons
_platon_squeeze_void_content
1 -0.146 -0.031 0.000 14156 3349 ' '
